data_1508132
loop_
_publ_author_name
'Zhao, Haiyan'
'Gabba\"i, Fran\,cois P'

_publ_section_title
;
 A bidentate Lewis acid with a telluronium ion as an anion-binding site.
;
_journal_issue 11
_journal_name_full 'Nature chemistry'
_journal_page_first 984
_journal_page_last 990
_journal_paper_doi 10.1038/nchem.838
_journal_volume 2
_journal_year 2010
_chemical_formula_moiety 'C34 H33 B Te'
_chemical_formula_sum 'C34 H33 B Te'
_chemical_formula_weight 580.01
_chemical_melting_point ?
_chemical_name_common none
_chemical_name_systematic
; 
 ? 
;
_space_group_IT_number 14
_symmetry_cell_setting monoclinic
_symmetry_space_group_name_Hall '-P 2ybc'
_symmetry_space_group_name_H-M 'P 1 21/c 1'
_atom_sites_solution_hydrogens geom
_atom_sites_solution_primary direct
_atom_sites_solution_secondary difmap
_audit_creation_method SHELXL-97
_cell_angle_alpha 90.00
_cell_angle_beta 123.819(7)
_cell_angle_gamma 90.00
_cell_formula_units_Z 4
_cell_length_a 15.3549(18)
_cell_length_b 12.2755(14)
_cell_length_c 17.3029(14)
_cell_measurement_reflns_used 9910
_cell_measurement_temperature 110(2)
_cell_measurement_theta_max 56.625
_cell_measurement_theta_min 5.211
_cell_volume 2709.6(5)
_computing_cell_refinement 'Bruker APEX-II'
_computing_data_collection 'Bruker APEX-II'
_computing_data_reduction 'Bruker APEX-II'
_computing_molecular_graphics 'Bruker SHELXTL'
_computing_publication_material 'Bruker SHELXTL'
_computing_structure_refinement 'SHELXL-97 (Sheldrick, 2008)'
_computing_structure_solution 'SHELXS-97 (Sheldrick, 2008)'
_diffrn_ambient_temperature 110(2)
_diffrn_measured_fraction_theta_full 0.989
_diffrn_measured_fraction_theta_max 0.989
_diffrn_measurement_device_type 'BRUKE APEX-II CCD'
_diffrn_measurement_method 'phi and omega scans'
_diffrn_radiation_monochromator graphite
_diffrn_radiation_source 'fine-focus sealed tube'
_diffrn_radiation_type MoK\a
_diffrn_radiation_wavelength 0.71073
_diffrn_reflns_av_R_equivalents 0.0499
_diffrn_reflns_av_sigmaI/netI 0.0258
_diffrn_reflns_limit_h_max 18
_diffrn_reflns_limit_h_min -18
_diffrn_reflns_limit_k_max 14
_diffrn_reflns_limit_k_min -14
_diffrn_reflns_limit_l_max 20
_diffrn_reflns_limit_l_min -20
_diffrn_reflns_number 25919
_diffrn_reflns_theta_full 25.50
_diffrn_reflns_theta_max 25.50
_diffrn_reflns_theta_min 2.30
_exptl_absorpt_coefficient_mu 1.119
_exptl_absorpt_correction_T_max 0.9359
_exptl_absorpt_correction_T_min 0.8774
_exptl_absorpt_correction_type multi-scan
_exptl_absorpt_process_details SADABS
_exptl_crystal_colour Yellow
_exptl_crystal_density_diffrn 1.422
_exptl_crystal_density_method 'not measured'
_exptl_crystal_description Block
_exptl_crystal_F_000 1176
_exptl_crystal_size_max 0.12
_exptl_crystal_size_mid 0.08
_exptl_crystal_size_min 0.06
_refine_diff_density_max 0.979
_refine_diff_density_min -0.387
_refine_diff_density_rms 0.069
_refine_ls_extinction_method none
_refine_ls_goodness_of_fit_ref 1.059
_refine_ls_hydrogen_treatment constr
_refine_ls_matrix_type full
_refine_ls_number_parameters 325
_refine_ls_number_reflns 4985
_refine_ls_number_restraints 0
_refine_ls_restrained_S_all 1.059
_refine_ls_R_factor_all 0.0281
_refine_ls_R_factor_gt 0.0257
_refine_ls_shift/su_max 0.002
_refine_ls_shift/su_mean 0.000
_refine_ls_structure_factor_coef Fsqd
_refine_ls_weighting_details 'calc w=1/[\s^2^(Fo^2^)+(0.0403P)^2^+1.5250P] where P=(Fo^2^+2Fc^2^)/3'
_refine_ls_weighting_scheme calc
_refine_ls_wR_factor_gt 0.0693
_refine_ls_wR_factor_ref 0.0703
_reflns_number_gt 4559
_reflns_number_total 4985
_reflns_threshold_expression I>2sigma(I)
_cod_data_source_file nchem.838-s2.cif
_cod_data_source_block 1
_cod_depositor_comments
;
The following automatic conversions were performed:

'_chemical_melting_point' value 'none' was changed to '?' - the value
is undefined or not given.

'_symmetry_cell_setting' value
'Monoclinic' changed to 'monoclinic' according to
/home/saulius/struct/CIF-dictionaries/cif_core.dic dictionary named
'cif_core.dic' version 2.4.1 from
2010-06-29.

'_exptl_absorpt_correction_type' value 'Multi-scan'
changed to 'multi-scan' according to
/home/saulius/struct/CIF-dictionaries/cif_core.dic dictionary named
'cif_core.dic' version 2.4.1 from 2010-06-29.

Automatic conversion script
Id: cif_fix_values 1891 2012-01-12 08:04:46Z andrius 
;
_cod_original_sg_symbol_H-M 'P 21/c'
_cod_database_code 1508132
_plat094_alert_2_c
;
PROBLEM: Ratio of Maximum / Minimum Residual Density ....       2.53
RESPONSE: This can be attributed to the slight disorder.
;

loop_
_symmetry_equiv_pos_as_xyz
'x, y, z'
'-x, y+1/2, -z+1/2'
'-x, -y, -z'
'x, -y-1/2, z-1/2'

loop_
_atom_site_label
_atom_site_type_symbol
_atom_site_fract_x
_atom_site_fract_y
_atom_site_fract_z
_atom_site_U_iso_or_equiv
_atom_site_adp_type
_atom_site_occupancy
_atom_site_symmetry_multiplicity
_atom_site_calc_flag
_atom_site_refinement_flags
Te1 Te 0.830334(11) 0.534718(11) 0.479761(9) 0.02297(7) Uani 1 1 d .
C1 C 0.65495(16) 0.39244(16) 0.29117(14) 0.0202(4) Uani 1 1 d .
C2 C 0.56639(17) 0.34976(18) 0.21245(15) 0.0233(4) Uani 1 1 d .
H2A H 0.5150 0.3155 0.2185 0.028 Uiso 1 1 calc R
C3 C 0.54943(19) 0.35503(19) 0.12358(16) 0.0288(5) Uani 1 1 d .
H3A H 0.4875 0.3250 0.0711 0.035 Uiso 1 1 calc R
C4 C 0.62217(19) 0.40332(19) 0.11338(15) 0.0287(5) Uani 1 1 d .
H4A H 0.6122 0.4038 0.0541 0.034 Uiso 1 1 calc R
C5 C 0.7859(2) 0.5052(2) 0.17822(17) 0.0305(5) Uani 1 1 d .
H5A H 0.7763 0.5045 0.1190 0.037 Uiso 1 1 calc R
C6 C 0.8712(2) 0.5572(2) 0.25135(19) 0.0320(5) Uani 1 1 d .
H6A H 0.9215 0.5903 0.2432 0.038 Uiso 1 1 calc R
C7 C 0.88411(18) 0.56141(19) 0.33807(17) 0.0272(5) Uani 1 1 d .
H7A H 0.9418 0.6000 0.3879 0.033 Uiso 1 1 calc R
C8 C 0.81423(17) 0.51036(18) 0.35177(15) 0.0217(4) Uani 1 1 d .
C9 C 0.72725(17) 0.45127(16) 0.27905(15) 0.0207(4) Uani 1 1 d .
C10 C 0.71232(19) 0.45274(17) 0.18984(16) 0.0246(5) Uani 1 1 d .
C11 C 0.57042(17) 0.34279(17) 0.38639(14) 0.0209(4) Uani 1 1 d .
C12 C 0.53337(17) 0.23754(17) 0.38583(14) 0.0215(4) Uani 1 1 d .
C13 C 0.44483(17) 0.22408(19) 0.38752(14) 0.0234(5) Uani 1 1 d .
H13A H 0.4202 0.1525 0.3857 0.028 Uiso 1 1 calc R
C14 C 0.39098(17) 0.31235(19) 0.39182(14) 0.0246(5) Uani 1 1 d .
C15 C 0.42512(17) 0.41570(19) 0.38890(15) 0.0252(5) Uani 1 1 d .
H15A H 0.3885 0.4772 0.3903 0.030 Uiso 1 1 calc R
C16 C 0.51144(17) 0.43220(18) 0.38394(15) 0.0227(4) Uani 1 1 d .
C17 C 0.5393(2) 0.54762(18) 0.37684(18) 0.0282(5) Uani 1 1 d .
H17A H 0.4892 0.5976 0.3764 0.042 Uiso 1 1 calc R
H17B H 0.5365 0.5564 0.3192 0.042 Uiso 1 1 calc R
H17C H 0.6102 0.5640 0.4303 0.042 Uiso 1 1 calc R
C18 C 0.29838(18) 0.2946(2) 0.39855(17) 0.0316(5) Uani 1 1 d .
H18A H 0.2700 0.3652 0.4007 0.047 Uiso 1 1 calc R
H18B H 0.3206 0.2534 0.4552 0.047 Uiso 1 1 calc R
H18C H 0.2442 0.2536 0.3441 0.047 Uiso 1 1 calc R
C19 C 0.58621(19) 0.13608(17) 0.38092(16) 0.0261(5) Uani 1 1 d .
H19A H 0.5491 0.0714 0.3814 0.039 Uiso 1 1 calc R
H19B H 0.6591 0.1339 0.4347 0.039 Uiso 1 1 calc R
H19C H 0.5846 0.1372 0.3235 0.039 Uiso 1 1 calc R
C20 C 0.77710(17) 0.29231(17) 0.46518(15) 0.0212(4) Uani 1 1 d .
C21 C 0.80589(18) 0.29269(17) 0.55902(15) 0.0235(4) Uani 1 1 d .
C22 C 0.89400(18) 0.23713(18) 0.62766(16) 0.0276(5) Uani 1 1 d .
H22A H 0.9114 0.2393 0.6896 0.033 Uiso 1 1 calc R
C23 C 0.95749(18) 0.17880(19) 0.60952(17) 0.0303(5) Uani 1 1 d .
C24 C 0.92971(18) 0.17634(18) 0.51838(17) 0.0288(5) Uani 1 1 d .
H24A H 0.9722 0.1363 0.5043 0.035 Uiso 1 1 calc R
C25 C 0.84176(17) 0.23053(17) 0.44659(16) 0.0237(5) Uani 1 1 d .
C26 C 0.8191(2) 0.21387(19) 0.35043(17) 0.0312(5) Uani 1 1 d .
H26A H 0.8742 0.1686 0.3547 0.047 Uiso 1 1 calc R
H26B H 0.8172 0.2847 0.3234 0.047 Uiso 1 1 calc R
H26C H 0.7511 0.1776 0.3109 0.047 Uiso 1 1 calc R
C27 C 1.0545(2) 0.1200(2) 0.6857(2) 0.0462(7) Uani 1 1 d .
H27A H 1.0620 0.1308 0.7452 0.069 Uiso 1 1 calc R
H27B H 1.1164 0.1492 0.6898 0.069 Uiso 1 1 calc R
H27C H 1.0480 0.0420 0.6714 0.069 Uiso 1 1 calc R
C28 C 0.74442(19) 0.35365(19) 0.58966(15) 0.0286(5) Uani 1 1 d .
H28A H 0.7776 0.3431 0.6566 0.043 Uiso 1 1 calc R
H28B H 0.6724 0.3259 0.5557 0.043 Uiso 1 1 calc R
H28C H 0.7434 0.4315 0.5766 0.043 Uiso 1 1 calc R
C29 C 0.81187(17) 0.70573(18) 0.46126(15) 0.0230(4) Uani 1 1 d .
C30 C 0.73553(18) 0.75091(19) 0.37597(16) 0.0294(5) Uani 1 1 d .
H30A H 0.6922 0.7049 0.3241 0.035 Uiso 1 1 calc R
C31 C 0.7226(2) 0.8629(2) 0.36659(18) 0.0344(6) Uani 1 1 d .
H31A H 0.6701 0.8936 0.3084 0.041 Uiso 1 1 calc R
C32 C 0.7861(2) 0.9298(2) 0.4419(2) 0.0339(6) Uani 1 1 d .
H32A H 0.7777 1.0067 0.4354 0.041 Uiso 1 1 calc R
C33 C 0.86182(19) 0.88483(19) 0.52685(18) 0.0317(5) Uani 1 1 d .
H33A H 0.9050 0.9310 0.5787 0.038 Uiso 1 1 calc R
C34 C 0.87502(18) 0.77344(19) 0.53672(16) 0.0259(5) Uani 1 1 d .
H34A H 0.9273 0.7430 0.5952 0.031 Uiso 1 1 calc R
B1 B 0.6733(2) 0.35349(19) 0.38595(17) 0.0208(5) Uani 1 1 d .

loop_
_atom_site_aniso_label
_atom_site_aniso_U_11
_atom_site_aniso_U_22
_atom_site_aniso_U_33
_atom_site_aniso_U_23
_atom_site_aniso_U_13
_atom_site_aniso_U_12
Te1 0.02760(10) 0.01926(10) 0.01925(10) 0.00093(5) 0.01130(8) -0.00028(5)
C1 0.0266(11) 0.0165(10) 0.0204(10) 0.0011(8) 0.0149(9) 0.0030(8)
C2 0.0286(11) 0.0212(11) 0.0226(11) -0.0004(8) 0.0158(10) -0.0009(9)
C3 0.0363(13) 0.0272(12) 0.0218(11) -0.0044(9) 0.0155(10) -0.0050(10)
C4 0.0447(14) 0.0265(12) 0.0218(11) -0.0013(9) 0.0228(11) -0.0015(10)
C5 0.0445(14) 0.0253(11) 0.0344(13) 0.0015(10) 0.0300(12) 0.0006(11)
C6 0.0387(14) 0.0271(12) 0.0437(15) 0.0021(11) 0.0313(13) -0.0015(10)
C7 0.0286(12) 0.0218(11) 0.0327(13) 0.0002(9) 0.0180(11) 0.0006(9)
C8 0.0255(11) 0.0190(10) 0.0212(11) 0.0016(8) 0.0133(9) 0.0027(9)
C9 0.0271(11) 0.0155(10) 0.0229(11) 0.0028(8) 0.0159(10) 0.0041(8)
C10 0.0365(13) 0.0187(11) 0.0260(12) 0.0017(8) 0.0220(11) 0.0024(9)
C11 0.0269(11) 0.0224(11) 0.0151(10) 0.0017(8) 0.0128(9) 0.0035(9)
C12 0.0277(11) 0.0222(11) 0.0145(9) 0.0001(8) 0.0117(9) 0.0017(9)
C13 0.0275(11) 0.0256(11) 0.0166(10) -0.0005(8) 0.0120(9) -0.0017(9)
C14 0.0217(10) 0.0340(12) 0.0161(10) -0.0017(9) 0.0094(9) -0.0004(9)
C15 0.0256(11) 0.0289(12) 0.0184(10) -0.0016(9) 0.0107(9) 0.0058(9)
C16 0.0274(11) 0.0219(10) 0.0166(10) 0.0013(8) 0.0109(9) 0.0040(9)
C17 0.0341(13) 0.0216(11) 0.0308(13) 0.0029(9) 0.0193(11) 0.0052(9)
C18 0.0242(11) 0.0398(14) 0.0310(12) -0.0043(10) 0.0157(10) -0.0010(10)
C19 0.0365(12) 0.0203(11) 0.0300(12) -0.0015(9) 0.0238(11) -0.0001(9)
C20 0.0257(11) 0.0168(10) 0.0240(11) 0.0003(8) 0.0157(9) -0.0022(8)
C21 0.0308(11) 0.0169(10) 0.0242(11) 0.0007(8) 0.0163(10) -0.0031(9)
C22 0.0285(12) 0.0239(11) 0.0227(11) 0.0016(9) 0.0095(10) -0.0057(9)
C23 0.0235(11) 0.0217(11) 0.0344(13) 0.0023(10) 0.0092(10) -0.0030(9)
C24 0.0259(11) 0.0215(11) 0.0405(13) -0.0003(10) 0.0195(11) -0.0001(9)
C25 0.0290(11) 0.0163(10) 0.0315(12) 0.0012(9) 0.0203(10) -0.0014(8)
C26 0.0416(13) 0.0257(12) 0.0376(13) 0.0035(10) 0.0292(12) 0.0093(10)
C27 0.0313(14) 0.0408(16) 0.0425(16) 0.0032(12) 0.0057(12) 0.0046(11)
C28 0.0395(13) 0.0291(12) 0.0200(11) 0.0012(9) 0.0184(10) 0.0024(10)
C29 0.0270(11) 0.0194(11) 0.0271(11) 0.0000(9) 0.0179(10) -0.0003(8)
C30 0.0316(12) 0.0275(12) 0.0259(12) 0.0000(10) 0.0141(10) -0.0002(10)
C31 0.0374(13) 0.0290(13) 0.0384(14) 0.0092(11) 0.0220(12) 0.0077(10)
C32 0.0394(14) 0.0209(11) 0.0540(16) 0.0005(11) 0.0339(13) 0.0036(10)
C33 0.0358(13) 0.0292(13) 0.0427(14) -0.0145(11) 0.0296(12) -0.0097(10)
C34 0.0261(11) 0.0306(12) 0.0248(11) -0.0055(9) 0.0165(10) -0.0039(9)
B1 0.0303(13) 0.0147(11) 0.0209(12) -0.0029(9) 0.0164(10) -0.0001(9)

loop_
_atom_type_symbol
_atom_type_description
_atom_type_scat_dispersion_real
_atom_type_scat_dispersion_imag
_atom_type_scat_source
C C 0.0033 0.0016 'International Tables Vol C Tables 4.2.6.8 and 6.1.1.4'
H H 0.0000 0.0000 'International Tables Vol C Tables 4.2.6.8 and 6.1.1.4'
B B 0.0013 0.0007 'International Tables Vol C Tables 4.2.6.8 and 6.1.1.4'
Te Te -0.5308 1.6751 'International Tables Vol C Tables 4.2.6.8 and 6.1.1.4'

loop_
_geom_angle_atom_site_label_1
_geom_angle_atom_site_label_2
_geom_angle_atom_site_label_3
_geom_angle
C8 Te1 C29 93.11(8)
C2 C1 C9 117.58(19)
C2 C1 B1 114.70(19)
C9 C1 B1 126.88(19)
C1 C2 C3 122.6(2)
C1 C2 H2A 118.7
C3 C2 H2A 118.7
C4 C3 C2 119.6(2)
C4 C3 H3A 120.2
C2 C3 H3A 120.2
C3 C4 C10 120.9(2)
C3 C4 H4A 119.6
C10 C4 H4A 119.6
C6 C5 C10 120.7(2)
C6 C5 H5A 119.6
C10 C5 H5A 119.6
C5 C6 C7 119.9(2)
C5 C6 H6A 120.0
C7 C6 H6A 120.0
C8 C7 C6 120.7(2)
C8 C7 H7A 119.7
C6 C7 H7A 119.7
C7 C8 C9 121.3(2)
C7 C8 Te1 118.08(16)
C9 C8 Te1 120.34(15)
C8 C9 C10 117.2(2)
C8 C9 C1 123.34(19)
C10 C9 C1 119.5(2)
C5 C10 C4 120.5(2)
C5 C10 C9 120.1(2)
C4 C10 C9 119.4(2)
C16 C11 C12 117.62(19)
C16 C11 B1 124.03(19)
C12 C11 B1 118.31(18)
C13 C12 C11 120.4(2)
C13 C12 C19 117.75(19)
C11 C12 C19 121.83(19)
C12 C13 C14 121.9(2)
C12 C13 H13A 119.1
C14 C13 H13A 119.1
C15 C14 C13 117.6(2)
C15 C14 C18 121.9(2)
C13 C14 C18 120.4(2)
C14 C15 C16 122.0(2)
C14 C15 H15A 119.0
C16 C15 H15A 119.0
C15 C16 C11 120.3(2)
C15 C16 C17 117.8(2)
C11 C16 C17 122.0(2)
C16 C17 H17A 109.5
C16 C17 H17B 109.5
H17A C17 H17B 109.5
C16 C17 H17C 109.5
H17A C17 H17C 109.5
H17B C17 H17C 109.5
C14 C18 H18A 109.5
C14 C18 H18B 109.5
H18A C18 H18B 109.5
C14 C18 H18C 109.5
H18A C18 H18C 109.5
H18B C18 H18C 109.5
C12 C19 H19A 109.5
C12 C19 H19B 109.5
H19A C19 H19B 109.5
C12 C19 H19C 109.5
H19A C19 H19C 109.5
H19B C19 H19C 109.5
C25 C20 C21 116.53(19)
C25 C20 B1 123.06(19)
C21 C20 B1 120.32(19)
C22 C21 C20 120.7(2)
C22 C21 C28 116.4(2)
C20 C21 C28 122.8(2)
C23 C22 C21 122.5(2)
C23 C22 H22A 118.7
C21 C22 H22A 118.7
C22 C23 C24 117.5(2)
C22 C23 C27 121.8(2)
C24 C23 C27 120.7(2)
C23 C24 C25 122.4(2)
C23 C24 H24A 118.8
C25 C24 H24A 118.8
C24 C25 C20 120.4(2)
C24 C25 C26 115.6(2)
C20 C25 C26 124.0(2)
C25 C26 H26A 109.5
C25 C26 H26B 109.5
H26A C26 H26B 109.5
C25 C26 H26C 109.5
H26A C26 H26C 109.5
H26B C26 H26C 109.5
C23 C27 H27A 109.5
C23 C27 H27B 109.5
H27A C27 H27B 109.5
C23 C27 H27C 109.5
H27A C27 H27C 109.5
H27B C27 H27C 109.5
C21 C28 H28A 109.5
C21 C28 H28B 109.5
H28A C28 H28B 109.5
C21 C28 H28C 109.5
H28A C28 H28C 109.5
H28B C28 H28C 109.5
C34 C29 C30 119.6(2)
C34 C29 Te1 119.11(17)
C30 C29 Te1 121.23(17)
C31 C30 C29 120.1(2)
C31 C30 H30A 120.0
C29 C30 H30A 120.0
C32 C31 C30 120.0(2)
C32 C31 H31A 120.0
C30 C31 H31A 120.0
C31 C32 C33 119.9(2)
C31 C32 H32A 120.0
C33 C32 H32A 120.0
C34 C33 C32 120.4(2)
C34 C33 H33A 119.8
C32 C33 H33A 119.8
C33 C34 C29 120.0(2)
C33 C34 H34A 120.0
C29 C34 H34A 120.0
C1 B1 C11 115.30(18)
C1 B1 C20 123.46(19)
C11 B1 C20 118.45(18)

loop_
_geom_bond_atom_site_label_1
_geom_bond_atom_site_label_2
_geom_bond_distance
Te1 C8 2.108(2)
Te1 C29 2.119(2)
C1 C2 1.385(3)
C1 C9 1.434(3)
C1 B1 1.576(3)
C2 C3 1.411(3)
C2 H2A 0.9500
C3 C4 1.360(3)
C3 H3A 0.9500
C4 C10 1.413(3)
C4 H4A 0.9500
C5 C6 1.371(4)
C5 C10 1.409(3)
C5 H5A 0.9500
C6 C7 1.401(4)
C6 H6A 0.9500
C7 C8 1.372(3)
C7 H7A 0.9500
C8 C9 1.422(3)
C9 C10 1.429(3)
C11 C16 1.409(3)
C11 C12 1.410(3)
C11 B1 1.590(3)
C12 C13 1.386(3)
C12 C19 1.514(3)
C13 C14 1.390(3)
C13 H13A 0.9500
C14 C15 1.384(3)
C14 C18 1.506(3)
C15 C16 1.390(3)
C15 H15A 0.9500
C16 C17 1.504(3)
C17 H17A 0.9800
C17 H17B 0.9800
C17 H17C 0.9800
C18 H18A 0.9800
C18 H18B 0.9800
C18 H18C 0.9800
C19 H19A 0.9800
C19 H19B 0.9800
C19 H19C 0.9800
C20 C25 1.421(3)
C20 C21 1.426(3)
C20 B1 1.597(3)
C21 C22 1.385(3)
C21 C28 1.513(3)
C22 C23 1.379(3)
C22 H22A 0.9500
C23 C24 1.386(4)
C23 C27 1.514(3)
C24 C25 1.394(3)
C24 H24A 0.9500
C25 C26 1.512(3)
C26 H26A 0.9800
C26 H26B 0.9800
C26 H26C 0.9800
C27 H27A 0.9800
C27 H27B 0.9800
C27 H27C 0.9800
C28 H28A 0.9800
C28 H28B 0.9800
C28 H28C 0.9800
C29 C34 1.388(3)
C29 C30 1.391(3)
C30 C31 1.385(3)
C30 H30A 0.9500
C31 C32 1.382(4)
C31 H31A 0.9500
C32 C33 1.384(4)
C32 H32A 0.9500
C33 C34 1.379(3)
C33 H33A 0.9500
C34 H34A 0.9500

loop_
_geom_torsion_atom_site_label_1
_geom_torsion_atom_site_label_2
_geom_torsion_atom_site_label_3
_geom_torsion_atom_site_label_4
_geom_torsion
C9 C1 C2 C3 4.9(3)
B1 C1 C2 C3 -165.4(2)
C1 C2 C3 C4 0.2(4)
C2 C3 C4 C10 -2.9(4)
C10 C5 C6 C7 -2.0(4)
C5 C6 C7 C8 2.5(4)
C6 C7 C8 C9 0.4(3)
C6 C7 C8 Te1 -173.61(18)
C29 Te1 C8 C7 59.10(18)
C29 Te1 C8 C9 -114.95(17)
C7 C8 C9 C10 -3.6(3)
Te1 C8 C9 C10 170.27(15)
C7 C8 C9 C1 177.0(2)
Te1 C8 C9 C1 -9.1(3)
C2 C1 C9 C8 172.1(2)
B1 C1 C9 C8 -19.0(3)
C2 C1 C9 C10 -7.3(3)
B1 C1 C9 C10 161.7(2)
C6 C5 C10 C4 177.2(2)
C6 C5 C10 C9 -1.4(4)
C3 C4 C10 C5 -178.3(2)
C3 C4 C10 C9 0.3(3)
C8 C9 C10 C5 4.0(3)
C1 C9 C10 C5 -176.5(2)
C8 C9 C10 C4 -174.6(2)
C1 C9 C10 C4 4.9(3)
C16 C11 C12 C13 -3.1(3)
B1 C11 C12 C13 179.07(19)
C16 C11 C12 C19 175.27(19)
B1 C11 C12 C19 -2.5(3)
C11 C12 C13 C14 -1.4(3)
C19 C12 C13 C14 -179.89(19)
C12 C13 C14 C15 3.7(3)
C12 C13 C14 C18 -176.8(2)
C13 C14 C15 C16 -1.4(3)
C18 C14 C15 C16 179.1(2)
C14 C15 C16 C11 -3.2(3)
C14 C15 C16 C17 177.4(2)
C12 C11 C16 C15 5.4(3)
B1 C11 C16 C15 -177.00(19)
C12 C11 C16 C17 -175.2(2)
B1 C11 C16 C17 2.4(3)
C25 C20 C21 C22 1.4(3)
B1 C20 C21 C22 178.05(19)
C25 C20 C21 C28 -179.4(2)
B1 C20 C21 C28 -2.8(3)
C20 C21 C22 C23 -0.4(3)
C28 C21 C22 C23 -179.6(2)
C21 C22 C23 C24 -0.5(3)
C21 C22 C23 C27 179.0(2)
C22 C23 C24 C25 0.4(3)
C27 C23 C24 C25 -179.2(2)
C23 C24 C25 C20 0.7(3)
C23 C24 C25 C26 -176.5(2)
C21 C20 C25 C24 -1.6(3)
B1 C20 C25 C24 -178.1(2)
C21 C20 C25 C26 175.4(2)
B1 C20 C25 C26 -1.2(3)
C8 Te1 C29 C34 -139.04(17)
C8 Te1 C29 C30 43.15(19)
C34 C29 C30 C31 -0.1(3)
Te1 C29 C30 C31 177.67(18)
C29 C30 C31 C32 0.4(4)
C30 C31 C32 C33 -0.6(4)
C31 C32 C33 C34 0.5(4)
C32 C33 C34 C29 -0.2(3)
C30 C29 C34 C33 0.0(3)
Te1 C29 C34 C33 -177.83(16)
C2 C1 B1 C11 -38.8(3)
C9 C1 B1 C11 151.9(2)
C2 C1 B1 C20 121.9(2)
C9 C1 B1 C20 -47.3(3)
C16 C11 B1 C1 -70.8(3)
C12 C11 B1 C1 106.8(2)
C16 C11 B1 C20 127.5(2)
C12 C11 B1 C20 -54.9(3)
C25 C20 B1 C1 -25.4(3)
C21 C20 B1 C1 158.1(2)
C25 C20 B1 C11 134.7(2)
C21 C20 B1 C11 -41.7(3)

loop_
_cod_related_entry_id
_cod_related_entry_database
_cod_related_entry_code
1 ChemSpider 24723100
